data_7029830
loop_
_publ_author_name
'Nitschke, Christian'
'K\"ockerling, Martin'
'Bernhardt, Eduard'
'K\"uppers, Torsten'
'Willner, Helge'

_publ_section_title
;
 Structural diversity and spectral and thermal properties of the first
 alkaline earth metal tetracyanidoborates: [Mg(H2O)6][B(CN)4]2,
 [Mg(H2O)2][B(CN)4]2, [Mg(DMF)6][B(CN)4]2, [Ca(H2O)3][B(CN)4]2, and
 [Ca(H2O)2(CH3CN)][B(CN)4]2.
;
_journal_issue 19
_journal_name_full 'Dalton transactions (Cambridge, England : 2003)'
_journal_page_first 7128
_journal_page_last 7138
_journal_paper_doi 10.1039/c3dt51945g
_journal_volume 43
_journal_year 2014
_chemical_formula_moiety '(Ca 2+), (C4 N4 B -1)2, (C2 H3 N), 2(H2 O)'
_chemical_formula_sum 'C10 H7 B2 Ca N9 O2'
_chemical_formula_weight 346.95
_chemical_name_systematic
;
Calcium bis-aqua bis-tetracyanoborate acetronitrile solvate
;
_space_group_IT_number 14
_symmetry_cell_setting monoclinic
_symmetry_space_group_name_Hall '-P 2ybc'
_symmetry_space_group_name_H-M 'P 1 21/c 1'
_atom_sites_solution_hydrogens geom
_atom_sites_solution_primary direct
_atom_sites_solution_secondary difmap
_audit_creation_method 'ct.exe (M. K\"ockerling, 1996)'
_cell_angle_alpha 90.00
_cell_angle_beta 116.538(1)
_cell_angle_gamma 90.00
_cell_formula_units_Z 4
_cell_length_a 12.2203(2)
_cell_length_b 12.6637(2)
_cell_length_c 13.5191(2)
_cell_measurement_reflns_used 9930
_cell_measurement_temperature 213(2)
_cell_measurement_theta_max 35.96
_cell_measurement_theta_min 3.04
_cell_volume 1871.71(5)
_computing_cell_refinement 'Bruker SMART'
_computing_data_collection 'Bruker SMART'
_computing_data_reduction 'Bruker SAINT'
_computing_molecular_graphics 'Bruker SHELXTL'
_computing_publication_material 'Bruker SHELXTL'
_computing_structure_refinement 'SHELXL-97 (Sheldrick, 1997)'
_computing_structure_solution 'SHELXS-97 (Sheldrick, 1990)'
_diffrn_ambient_temperature 213(2)
_diffrn_measured_fraction_theta_full 0.981
_diffrn_measured_fraction_theta_max 0.948
_diffrn_measurement_device_type 'CCD area detector'
_diffrn_measurement_method 'phi and omega scans'
_diffrn_radiation_monochromator graphite
_diffrn_radiation_source 'fine-focus sealed tube'
_diffrn_radiation_type MoK\a
_diffrn_radiation_wavelength 0.71073
_diffrn_reflns_av_R_equivalents 0.0335
_diffrn_reflns_av_sigmaI/netI 0.0299
_diffrn_reflns_limit_h_max 20
_diffrn_reflns_limit_h_min -18
_diffrn_reflns_limit_k_max 21
_diffrn_reflns_limit_k_min -21
_diffrn_reflns_limit_l_max 22
_diffrn_reflns_limit_l_min -22
_diffrn_reflns_number 37481
_diffrn_reflns_theta_full 25.00
_diffrn_reflns_theta_max 36.51
_diffrn_reflns_theta_min 3.44
_exptl_absorpt_coefficient_mu 0.356
_exptl_absorpt_correction_T_max 0.9687
_exptl_absorpt_correction_T_min 0.9164
_exptl_absorpt_correction_type multi-scan
_exptl_absorpt_process_details 'Bruker-Nonius SADABS'
_exptl_crystal_colour colourless
_exptl_crystal_density_diffrn 1.231
_exptl_crystal_density_method 'not measured'
_exptl_crystal_description prism
_exptl_crystal_F_000 704
_exptl_crystal_size_max 0.25
_exptl_crystal_size_mid 0.23
_exptl_crystal_size_min 0.09
_refine_diff_density_max 0.375
_refine_diff_density_min -0.261
_refine_diff_density_rms 0.052
_refine_ls_extinction_method none
_refine_ls_goodness_of_fit_ref 1.035
_refine_ls_hydrogen_treatment mixed
_refine_ls_matrix_type full
_refine_ls_number_parameters 234
_refine_ls_number_reflns 8728
_refine_ls_number_restraints 0
_refine_ls_restrained_S_all 1.035
_refine_ls_R_factor_all 0.0482
_refine_ls_R_factor_gt 0.0346
_refine_ls_shift/su_max 0.002
_refine_ls_shift/su_mean 0.000
_refine_ls_structure_factor_coef Fsqd
_refine_ls_weighting_details 'calc w=1/[\s^2^(Fo^2^)+(0.0490P)^2^+0.1313P] where P=(Fo^2^+2Fc^2^)/3'
_refine_ls_weighting_scheme calc
_refine_ls_wR_factor_gt 0.0867
_refine_ls_wR_factor_ref 0.0944
_reflns_number_gt 6825
_reflns_number_total 8728
_reflns_threshold_expression >2sigma(I)
_cod_data_source_file c3dt51945g1.cif
_cod_data_source_block Ca_BCN_Aceto
_cod_depositor_comments
;Adding full bibliography for
 ./tmp-cod-update-bibliographies-12899/cifs/7029830.cif.
;
_cod_original_sg_symbol_H-M 'P 21/c'
_cod_database_code 7029830

loop_
_symmetry_equiv_pos_as_xyz
'x, y, z'
'-x, y+1/2, -z+1/2'
'-x, -y, -z'
'x, -y-1/2, z-1/2'

loop_
_atom_site_label
_atom_site_type_symbol
_atom_site_fract_x
_atom_site_fract_y
_atom_site_fract_z
_atom_site_U_iso_or_equiv
_atom_site_adp_type
_atom_site_occupancy
_atom_site_symmetry_multiplicity
_atom_site_calc_flag
_atom_site_refinement_flags
Ca1 Ca 0.221247(13) 0.483452(11) 0.834516(11) 0.01858(4) Uani 1 1 d .
B1 B -0.03413(8) 0.25157(7) 0.98462(7) 0.02084(14) Uani 1 1 d .
N1 N 0.09999(7) 0.35543(7) 0.89831(6) 0.03255(16) Uani 1 1 d .
C1 C 0.04418(8) 0.31150(6) 0.93422(6) 0.02488(14) Uani 1 1 d .
N2 N 0.11664(8) 0.14397(7) 1.17146(7) 0.03658(18) Uani 1 1 d .
C2 C 0.05497(8) 0.18960(7) 1.09352(7) 0.02680(15) Uani 1 1 d .
N3 N -0.16067(8) 0.39632(6) 1.04339(7) 0.03412(16) Uani 1 1 d .
C3 C -0.11006(8) 0.33577(6) 1.01644(6) 0.02480(14) Uani 1 1 d .
N4 N -0.18074(8) 0.10955(7) 0.82988(7) 0.03833(18) Uani 1 1 d .
C4 C -0.12282(8) 0.16965(7) 0.89549(7) 0.02650(15) Uani 1 1 d .
B2 B -0.25898(9) 0.52285(8) 0.63382(8) 0.02745(17) Uani 1 1 d .
N5 N -0.00975(8) 0.52944(8) 0.73141(7) 0.03878(19) Uani 1 1 d .
C5 C -0.11397(9) 0.52839(7) 0.68962(8) 0.03182(17) Uani 1 1 d .
N6 N -0.33428(12) 0.32741(8) 0.54458(11) 0.0592(3) Uani 1 1 d .
C6 C -0.30292(10) 0.40995(8) 0.57928(9) 0.03685(19) Uani 1 1 d .
N7 N -0.33570(13) 0.54661(12) 0.79336(11) 0.0658(3) Uani 1 1 d .
C7 C -0.30389(11) 0.53839(10) 0.72632(9) 0.0415(2) Uani 1 1 d .
N8 N -0.35172(11) 0.68157(8) 0.48286(9) 0.0556(3) Uani 1 1 d .
C8 C -0.31416(9) 0.61386(7) 0.54417(8) 0.03370(18) Uani 1 1 d .
N9 N 0.38856(9) 0.39287(8) 0.80496(7) 0.0435(2) Uani 1 1 d .
C9 C 0.46043(9) 0.34375(9) 0.79461(7) 0.0356(2) Uani 1 1 d .
C10 C 0.55341(11) 0.28067(11) 0.78278(10) 0.0469(3) Uani 1 1 d .
H10A H 0.6330 0.2967 0.8428 0.070 Uiso 1 1 calc R
H10B H 0.5536 0.2969 0.7127 0.070 Uiso 1 1 calc R
H10C H 0.5356 0.2063 0.7849 0.070 Uiso 1 1 calc R
O1 O 0.37958(7) 0.61012(6) 0.91291(7) 0.03687(15) Uani 1 1 d .
H1 H 0.3667(15) 0.6727(13) 0.9275(13) 0.061(4) Uiso 1 1 d .
H2 H 0.4597(16) 0.6006(12) 0.9377(13) 0.058(4) Uiso 1 1 d .
O2 O 0.36390(6) 0.40646(5) 1.01410(5) 0.02702(12) Uani 1 1 d .
H3 H 0.3506(14) 0.4295(13) 1.0655(14) 0.063(5) Uiso 1 1 d .
H4 H 0.3508(14) 0.3394(13) 1.0160(13) 0.062(5) Uiso 1 1 d .

loop_
_atom_site_aniso_label
_atom_site_aniso_U_11
_atom_site_aniso_U_22
_atom_site_aniso_U_33
_atom_site_aniso_U_23
_atom_site_aniso_U_13
_atom_site_aniso_U_12
Ca1 0.01654(7) 0.01989(7) 0.01938(6) -0.00060(4) 0.00808(5) 0.00037(4)
B1 0.0216(4) 0.0213(3) 0.0210(3) -0.0001(3) 0.0109(3) 0.0008(3)
N1 0.0286(4) 0.0380(4) 0.0318(3) 0.0060(3) 0.0143(3) -0.0025(3)
C1 0.0235(4) 0.0269(3) 0.0246(3) 0.0027(3) 0.0110(3) 0.0012(3)
N2 0.0354(4) 0.0411(4) 0.0327(4) 0.0127(3) 0.0147(3) 0.0062(3)
C2 0.0279(4) 0.0269(4) 0.0275(3) 0.0038(3) 0.0141(3) 0.0013(3)
N3 0.0325(4) 0.0329(4) 0.0408(4) -0.0096(3) 0.0199(3) -0.0002(3)
C3 0.0240(4) 0.0252(3) 0.0260(3) -0.0035(3) 0.0118(3) -0.0017(3)
N4 0.0368(5) 0.0363(4) 0.0382(4) -0.0132(3) 0.0134(3) -0.0018(3)
C4 0.0268(4) 0.0265(4) 0.0274(3) -0.0037(3) 0.0132(3) 0.0016(3)
B2 0.0243(4) 0.0280(4) 0.0302(4) 0.0025(3) 0.0123(3) 0.0031(3)
N5 0.0272(4) 0.0487(5) 0.0373(4) 0.0049(3) 0.0115(3) 0.0062(3)
C5 0.0270(4) 0.0355(4) 0.0316(4) 0.0047(3) 0.0118(3) 0.0052(3)
N6 0.0684(8) 0.0323(5) 0.0807(8) -0.0053(5) 0.0367(6) -0.0068(5)
C6 0.0385(5) 0.0294(4) 0.0454(5) 0.0024(4) 0.0212(4) 0.0002(4)
N7 0.0687(8) 0.0881(9) 0.0566(7) -0.0037(6) 0.0423(6) 0.0066(7)
C7 0.0376(6) 0.0502(6) 0.0411(5) -0.0014(4) 0.0216(4) 0.0040(4)
N8 0.0570(7) 0.0373(5) 0.0534(6) 0.0108(4) 0.0077(5) 0.0059(4)
C8 0.0284(4) 0.0284(4) 0.0368(4) 0.0002(3) 0.0078(3) 0.0010(3)
N9 0.0323(5) 0.0609(6) 0.0376(4) -0.0109(4) 0.0158(3) 0.0082(4)
C9 0.0277(5) 0.0496(5) 0.0282(4) -0.0055(4) 0.0113(3) 0.0051(4)
C10 0.0355(6) 0.0597(7) 0.0470(6) -0.0019(5) 0.0198(4) 0.0173(5)
O1 0.0223(3) 0.0265(3) 0.0560(4) -0.0069(3) 0.0122(3) -0.0038(2)
O2 0.0260(3) 0.0276(3) 0.0264(3) 0.0014(2) 0.0108(2) 0.0009(2)

loop_
_atom_type_symbol
_atom_type_description
_atom_type_scat_dispersion_real
_atom_type_scat_dispersion_imag
_atom_type_scat_source
C C 0.0033 0.0016 'International Tables Vol C Tables 4.2.6.8 and 6.1.1.4'
H H 0.0000 0.0000 'International Tables Vol C Tables 4.2.6.8 and 6.1.1.4'
B B 0.0013 0.0007 'International Tables Vol C Tables 4.2.6.8 and 6.1.1.4'
N N 0.0061 0.0033 'International Tables Vol C Tables 4.2.6.8 and 6.1.1.4'
O O 0.0106 0.0060 'International Tables Vol C Tables 4.2.6.8 and 6.1.1.4'
Ca Ca 0.2262 0.3064 'International Tables Vol C Tables 4.2.6.8 and 6.1.1.4'

loop_
_geom_angle_atom_site_label_1
_geom_angle_atom_site_label_2
_geom_angle_atom_site_label_3
_geom_angle
_geom_angle_site_symmetry_1
_geom_angle_site_symmetry_3
O1 Ca1 O2 75.57(3) . .
O1 Ca1 N9 79.70(3) . .
O2 Ca1 N9 73.18(3) . .
O1 Ca1 N2 143.57(3) . 4_565
O2 Ca1 N2 117.27(3) . 4_565
N9 Ca1 N2 72.92(3) . 4_565
O1 Ca1 N3 74.04(3) . 3_567
O2 Ca1 N3 83.26(3) . 3_567
N9 Ca1 N3 148.33(3) . 3_567
N2 Ca1 N3 138.10(3) 4_565 3_567
O1 Ca1 N1 138.55(3) . .
O2 Ca1 N1 71.53(2) . .
N9 Ca1 N1 113.09(3) . .
N2 Ca1 N1 75.69(3) 4_565 .
N3 Ca1 N1 77.67(3) 3_567 .
O1 Ca1 N5 124.30(3) . .
O2 Ca1 N5 137.48(3) . .
N9 Ca1 N5 141.24(3) . .
N2 Ca1 N5 71.02(3) 4_565 .
N3 Ca1 N5 69.98(3) 3_567 .
N1 Ca1 N5 70.88(3) . .
O1 Ca1 N4 76.81(3) . 2_556
O2 Ca1 N4 149.81(3) . 2_556
N9 Ca1 N4 90.12(3) . 2_556
N2 Ca1 N4 79.64(3) 4_565 2_556
N3 Ca1 N4 100.64(3) 3_567 2_556
N1 Ca1 N4 138.65(3) . 2_556
N5 Ca1 N4 69.93(3) . 2_556
C4 B1 C2 109.37(7) . .
C4 B1 C1 108.81(6) . .
C2 B1 C1 109.69(7) . .
C4 B1 C3 111.02(7) . .
C2 B1 C3 108.68(6) . .
C1 B1 C3 109.27(6) . .
C1 N1 Ca1 170.00(8) . .
N1 C1 B1 179.32(9) . .
C2 N2 Ca1 169.09(8) . 4_566
N2 C2 B1 178.48(9) . .
C3 N3 Ca1 161.70(8) . 3_567
N3 C3 B1 177.26(9) . .
C4 N4 Ca1 152.68(8) . 2_546
N4 C4 B1 175.78(9) . .
C7 B2 C5 109.01(8) . .
C7 B2 C8 109.45(8) . .
C5 B2 C8 109.50(8) . .
C7 B2 C6 108.26(8) . .
C5 B2 C6 109.55(8) . .
C8 B2 C6 111.03(8) . .
C5 N5 Ca1 166.00(8) . .
N5 C5 B2 177.81(10) . .
N6 C6 B2 176.88(12) . .
N7 C7 B2 178.09(13) . .
N8 C8 B2 177.59(11) . .
C9 N9 Ca1 173.61(10) . .
N9 C9 C10 179.31(11) . .
C9 C10 H10A 109.5 . .
C9 C10 H10B 109.5 . .
H10A C10 H10B 109.5 . .
C9 C10 H10C 109.5 . .
H10A C10 H10C 109.5 . .
H10B C10 H10C 109.5 . .
Ca1 O1 H1 122.6(11) . .
Ca1 O1 H2 128.1(10) . .
H1 O1 H2 109.0(14) . .
Ca1 O2 H3 111.5(11) . .
Ca1 O2 H4 110.9(11) . .
H3 O2 H4 102.1(15) . .

loop_
_geom_bond_atom_site_label_1
_geom_bond_atom_site_label_2
_geom_bond_distance
_geom_bond_site_symmetry_2
Ca1 O1 2.3680(7) .
Ca1 O2 2.4702(6) .
Ca1 N9 2.5271(9) .
Ca1 N2 2.5650(8) 4_565
Ca1 N3 2.5849(8) 3_567
Ca1 N1 2.5904(8) .
Ca1 N5 2.5951(9) .
Ca1 N4 2.5983(8) 2_556
B1 C4 1.5924(12) .
B1 C2 1.5926(12) .
B1 C1 1.5935(12) .
B1 C3 1.5937(11) .
N1 C1 1.1428(11) .
N2 C2 1.1413(11) .
N2 Ca1 2.5650(8) 4_566
N3 C3 1.1422(11) .
N3 Ca1 2.5849(8) 3_567
N4 C4 1.1428(11) .
N4 Ca1 2.5983(8) 2_546
B2 C7 1.5865(15) .
B2 C5 1.5874(14) .
B2 C8 1.5880(13) .
B2 C6 1.5881(14) .
N5 C5 1.1395(13) .
N6 C6 1.1397(14) .
N7 C7 1.1394(15) .
N8 C8 1.1371(13) .
N9 C9 1.1347(12) .
C9 C10 1.4551(14) .
C10 H10A 0.9700 .
C10 H10B 0.9700 .
C10 H10C 0.9700 .
O1 H1 0.848(17) .
O1 H2 0.890(17) .
O2 H3 0.834(17) .
O2 H4 0.866(17) .
